data_4115724
loop_
_publ_author_name
'Kyle L. Fujdala'
'T. Don Tilley'

_publ_section_title
;
 An Efficient, Single-Source Molecular Precursor to
 Silicoaluminophosphates
;
_journal_name_full 'Journal of the American Chemical Society'
_journal_page_first 10133
_journal_page_last 10134
_journal_paper_doi 10.1021/ja0167295
_journal_volume 123
_journal_year 2001
_chemical_formula_moiety 'C53 H120 Al2 O20 P2 Si3'
_chemical_formula_sum 'C53 H120 Al2 O20 P2 Si3'
_chemical_formula_weight 1277.66
_chemical_name_systematic
; 
 ? 
;
_space_group_IT_number 2
_symmetry_cell_setting triclinic
_symmetry_space_group_name_Hall '-P 1'
_symmetry_space_group_name_H-M 'P -1'
_atom_sites_solution_hydrogens geom
_atom_sites_solution_primary direct
_atom_sites_solution_secondary difmap
_audit_creation_method SHELXL
_cell_angle_alpha 96.372(3)
_cell_angle_beta 109.630(3)
_cell_angle_gamma 102.714(3)
_cell_formula_units_Z 2
_cell_length_a 14.160(2)
_cell_length_b 14.665(3)
_cell_length_c 20.321(3)
_cell_measurement_reflns_used 1426
_cell_measurement_temperature 155(2)
_cell_measurement_theta_max 23.25
_cell_measurement_theta_min 1.75
_cell_volume 3797.7(11)
_computing_cell_refinement 'Siemans SAINT'
_computing_data_collection 'Siemans SMART'
_computing_data_reduction 'Siemans SAINT'
_computing_molecular_graphics SHELXTL-XP
_computing_structure_refinement 'SHELXL-93 (Sheldrick, 1993)'
_computing_structure_solution 'SHELXS-86 (Sheldrick, 1990)'
_diffrn_ambient_temperature 155(2)
_diffrn_measurement_device SMART-CCD
_diffrn_measurement_method \w-scans
_diffrn_radiation_monochromator graphite
_diffrn_radiation_source 'fine-focus sealed tube'
_diffrn_radiation_type MoK\a
_diffrn_radiation_wavelength 0.71073
_diffrn_reflns_av_R_equivalents 0.1010
_diffrn_reflns_av_sigmaI/netI 0.3609
_diffrn_reflns_limit_h_max 14
_diffrn_reflns_limit_h_min -15
_diffrn_reflns_limit_k_max 16
_diffrn_reflns_limit_k_min -6
_diffrn_reflns_limit_l_max 22
_diffrn_reflns_limit_l_min -22
_diffrn_reflns_number 17182
_diffrn_reflns_theta_max 23.00
_diffrn_reflns_theta_min 1.83
_exptl_absorpt_coefficient_mu 0.187
_exptl_absorpt_correction_T_max 0.977
_exptl_absorpt_correction_T_min 0.742
_exptl_absorpt_correction_type empirical
_exptl_absorpt_process_details 'Blessing, 1995'
_exptl_crystal_colour colorless
_exptl_crystal_density_diffrn 1.117
_exptl_crystal_description 'irregular block'
_exptl_crystal_F_000 1392
_exptl_crystal_size_max 0.14
_exptl_crystal_size_mid 0.11
_exptl_crystal_size_min 0.10
_refine_diff_density_max 0.269
_refine_diff_density_min -0.277
_refine_diff_density_rms 0.059
_refine_ls_extinction_method none
_refine_ls_goodness_of_fit_all 0.740
_refine_ls_goodness_of_fit_obs 1.054
_refine_ls_matrix_type full
_refine_ls_number_parameters 721
_refine_ls_number_reflns 10267
_refine_ls_number_restraints 234
_refine_ls_restrained_S_all 0.767
_refine_ls_restrained_S_obs 1.066
_refine_ls_R_factor_all 0.2189
_refine_ls_R_factor_obs 0.0582
_refine_ls_shift/esd_max 0.002
_refine_ls_shift/esd_mean 0.000
_refine_ls_structure_factor_coef Fsqd
_refine_ls_weighting_details 'w=1/[\s^2^(Fo^2^)+(0.0267P)^2^+0.0000P] where P=(Fo^2^+2Fc^2^)/3'
_refine_ls_weighting_scheme calc
_refine_ls_wR_factor_all 0.1192
_refine_ls_wR_factor_obs 0.0890
_reflns_number_observed 3438
_reflns_number_total 10392
_reflns_observed_criterion >2sigma(I)
_cod_data_source_file ja0167295_s2.cif
_cod_data_source_block SAPOX
_cod_depositor_comments
;
The following automatic conversions were performed:

'_refine_ls_weighting_scheme' value 'calc
w=1/[\s^2^(Fo^2^)+(0.0267P)^2^+0.0000P] where P=(Fo^2^+2Fc^2^)/3' was
changed to 'calc'. New tag '_refine_ls_weighting_details' was
created. The value of the new tag was set to
'w=1/[\s^2^(Fo^2^)+(0.0267P)^2^+0.0000P] where P=(Fo^2^+2Fc^2^)/3'.

Automatic conversion script
Id: cif_fix_values 3143 2015-03-26 13:38:13Z robertas 
;
_cod_database_code 4115724

loop_
_symmetry_equiv_pos_as_xyz
'x, y, z'
'-x, -y, -z'

loop_
_atom_site_aniso_label
_atom_site_aniso_U_11
_atom_site_aniso_U_22
_atom_site_aniso_U_33
_atom_site_aniso_U_23
_atom_site_aniso_U_13
_atom_site_aniso_U_12
P1 0.0290(14) 0.0291(13) 0.0316(14) 0.0097(11) 0.0097(11) 0.0160(11)
P2 0.0275(13) 0.0326(14) 0.0322(15) 0.0101(11) 0.0062(12) 0.0156(11)
Al1 0.0283(14) 0.0303(15) 0.035(2) 0.0101(12) 0.0080(13) 0.0137(12)
Al2 0.0285(14) 0.0265(14) 0.0274(15) 0.0069(11) 0.0089(12) 0.0105(11)
Si1 0.0270(14) 0.0308(14) 0.039(2) 0.0075(11) 0.0078(12) 0.0103(11)
Si2 0.0396(15) 0.0271(14) 0.0337(15) 0.0062(11) 0.0167(13) 0.0143(11)
Si3 0.0355(14) 0.0244(14) 0.0314(15) 0.0017(11) 0.0091(12) 0.0153(12)
O1 0.016(3) 0.021(3) 0.041(3) 0.002(2) -0.001(3) 0.001(2)
O2 0.043(3) 0.028(3) 0.046(3) 0.022(3) 0.024(3) 0.021(2)
O3 0.020(3) 0.023(3) 0.039(3) -0.006(2) -0.004(3) -0.001(2)
O4 0.046(3) 0.031(3) 0.038(3) 0.024(3) 0.016(3) 0.020(2)
O5 0.015(3) 0.030(3) 0.052(3) 0.017(2) 0.007(3) 0.009(2)
O6 0.039(3) 0.046(3) 0.046(3) 0.022(3) 0.027(3) 0.027(3)
O7 0.047(3) 0.032(3) 0.026(3) 0.002(2) 0.009(3) 0.024(2)
O8 0.047(3) 0.029(3) 0.043(3) 0.011(2) 0.035(3) 0.012(2)
O9 0.037(3) 0.014(3) 0.033(3) -0.009(2) 0.007(2) 0.013(2)
O10 0.034(3) 0.045(3) 0.044(3) 0.023(3) 0.013(3) 0.028(3)
O11 0.030(3) 0.037(3) 0.022(3) 0.004(2) 0.004(3) 0.020(2)
O12 0.045(3) 0.037(3) 0.035(3) 0.006(3) 0.016(3) 0.013(3)
O13 0.025(3) 0.023(3) 0.047(3) 0.009(2) 0.006(3) 0.011(2)
O14 0.026(3) 0.029(3) 0.046(3) 0.003(2) -0.003(3) 0.012(2)
O15 0.034(3) 0.030(3) 0.028(3) -0.005(2) 0.005(3) 0.013(3)
O16 0.039(3) 0.040(3) 0.035(3) 0.004(3) 0.012(3) 0.017(3)
O17 0.041(3) 0.043(3) 0.054(4) 0.027(3) 0.031(3) 0.026(3)
O18 0.027(3) 0.021(3) 0.043(3) 0.002(2) 0.000(3) 0.010(3)
O19 0.032(3) 0.036(3) 0.030(3) 0.011(2) 0.009(3) 0.021(2)
O20 0.048(3) 0.027(3) 0.031(3) 0.006(2) 0.023(3) 0.023(2)
C1 0.066(6) 0.065(6) 0.041(5) 0.022(4) 0.012(5) 0.049(5)
C2 0.067(6) 0.050(6) 0.037(5) 0.008(4) 0.030(5) 0.016(5)
C3 0.048(5) 0.026(5) 0.064(6) 0.021(4) 0.015(5) 0.023(4)
C4 0.031(5) 0.037(5) 0.051(5) -0.006(4) 0.007(4) 0.020(4)
C5 0.048(5) 0.035(5) 0.054(6) 0.005(4) 0.025(5) 0.019(4)
C6 0.053(5) 0.046(5) 0.043(5) 0.016(4) 0.026(5) 0.024(4)
C7 0.043(5) 0.049(5) 0.053(6) 0.019(4) 0.025(5) 0.016(4)
C8 0.036(5) 0.026(5) 0.048(5) 0.002(4) 0.014(4) 0.005(4)
C9 0.047(5) 0.045(5) 0.033(5) 0.011(4) 0.022(4) 0.024(4)
C10 0.055(5) 0.034(5) 0.043(5) 0.002(4) 0.033(4) 0.015(4)
C11 0.046(5) 0.047(5) 0.023(5) 0.004(4) 0.014(4) 0.024(4)
C12 0.043(5) 0.033(5) 0.058(6) 0.018(4) 0.011(4) 0.031(4)
C13 0.078(6) 0.064(6) 0.073(6) 0.036(5) 0.069(5) 0.047(5)
C14 0.046(5) 0.039(5) 0.033(5) 0.006(4) 0.005(4) 0.024(4)
C21 0.073(6) 0.062(6) 0.074(7) -0.012(5) 0.002(6) 0.021(5)
C22 0.107(7) 0.036(5) 0.059(6) -0.005(5) 0.026(5) 0.022(5)
C23 0.114(7) 0.067(6) 0.057(6) 0.013(5) 0.046(6) 0.030(5)
C24 0.070(6) 0.048(5) 0.056(6) 0.026(4) 0.021(5) 0.029(5)
C25 0.100(7) 0.046(6) 0.082(7) 0.012(5) 0.032(6) 0.048(5)
C26 0.034(5) 0.058(6) 0.131(8) 0.034(5) 0.000(5) 0.030(5)
C27 0.043(5) 0.048(6) 0.100(7) -0.004(5) -0.015(5) 0.029(4)
C28 0.047(5) 0.059(6) 0.058(6) -0.001(5) 0.003(5) 0.029(4)
C29 0.025(5) 0.054(6) 0.074(6) 0.005(5) 0.019(5) 0.015(4)
C30 0.072(6) 0.050(5) 0.050(6) -0.009(4) 0.036(5) 0.026(4)
C31 0.049(5) 0.065(6) 0.049(6) -0.017(5) -0.005(5) 0.021(5)
C32 0.087(6) 0.040(6) 0.083(7) -0.004(5) 0.035(5) 0.015(5)
C33 0.032(5) 0.111(7) 0.076(7) 0.022(5) 0.018(5) 0.001(5)
C34 0.065(6) 0.093(6) 0.055(6) 0.046(5) 0.029(5) 0.048(5)
C35 0.103(7) 0.072(7) 0.079(7) 0.020(5) 0.005(6) 0.061(6)
C36 0.072(7) 0.108(7) 0.060(7) 0.028(6) 0.024(6) 0.015(5)
C37 0.067(6) 0.064(6) 0.098(7) 0.036(5) 0.050(5) 0.036(5)
C38 0.061(6) 0.049(6) 0.124(8) 0.002(6) 0.050(6) 0.002(5)
C39 0.054(6) 0.035(5) 0.099(7) 0.010(5) 0.005(5) 0.003(4)
C40 0.048(5) 0.070(6) 0.054(6) 0.016(5) 0.015(5) 0.024(4)
C41 0.046(5) 0.058(6) 0.055(6) 0.016(5) 0.013(5) 0.019(4)
C42 0.055(6) 0.084(6) 0.065(6) 0.026(5) 0.019(5) 0.039(5)
C43 0.064(5) 0.068(6) 0.057(6) 0.033(4) 0.040(5) 0.039(5)
C44 0.092(6) 0.046(6) 0.060(6) 0.015(5) 0.025(5) 0.037(5)
C45 0.067(6) 0.044(5) 0.056(6) 0.000(4) 0.029(5) 0.036(5)
C46 0.087(6) 0.061(6) 0.049(6) 0.009(5) 0.044(5) 0.037(5)
C47 0.055(6) 0.067(6) 0.071(6) -0.007(5) 0.034(5) 0.029(5)
C50 0.065(6) 0.055(6) 0.060(6) 0.001(5) 0.011(5) 0.016(5)
C51 0.117(7) 0.084(6) 0.045(6) 0.021(5) 0.037(5) 0.063(5)
C52 0.048(5) 0.070(6) 0.059(6) -0.001(5) 0.015(5) 0.037(5)
C53 0.051(5) 0.058(6) 0.073(6) 0.019(5) -0.007(5) 0.039(4)
C54 0.065(6) 0.046(5) 0.077(6) 0.038(5) 0.030(5) 0.036(5)
C55 0.098(6) 0.065(6) 0.064(6) 0.016(5) 0.043(5) 0.063(5)
C56 0.115(8) 0.074(6) 0.059(6) 0.005(5) 0.053(6) 0.047(6)
C57 0.051(6) 0.090(7) 0.106(7) 0.028(6) 0.057(6) 0.010(5)
C58 0.153(8) 0.112(7) 0.132(8) 0.072(6) 0.106(7) 0.113(6)
C59 0.052(5) 0.037(5) 0.052(6) -0.001(4) 0.003(5) 0.011(4)
C60 0.064(6) 0.052(5) 0.037(5) 0.000(4) 0.009(4) 0.024(4)
C61 0.060(5) 0.052(5) 0.039(5) 0.022(4) 0.005(4) 0.019(4)

loop_
_atom_site_label
_atom_site_type_symbol
_atom_site_fract_x
_atom_site_fract_y
_atom_site_fract_z
_atom_site_U_iso_or_equiv
_atom_site_thermal_displace_type
_atom_site_occupancy
_atom_site_calc_flag
_atom_site_refinement_flags
P1 P 0.31890(15) 0.30252(13) 0.16814(11) 0.0287(5) Uani 1 d .
P2 P 0.55551(15) 0.23901(13) 0.34922(11) 0.0305(5) Uani 1 d .
Al1 Al 0.5425(2) 0.42059(14) 0.27501(11) 0.0311(6) Uani 1 d .
Al2 Al 0.32006(15) 0.12886(14) 0.25362(11) 0.0273(6) Uani 1 d .
Si1 Si 0.7440(2) 0.53443(14) 0.24963(11) 0.0331(6) Uani 1 d .
Si2 Si 0.1457(2) 0.10899(14) 0.32514(11) 0.0318(6) Uani 1 d .
Si3 Si 0.3264(2) -0.07548(14) 0.18472(11) 0.0305(6) Uani 1 d .
O1 O 0.4286(3) 0.3654(3) 0.1970(2) 0.0297(12) Uani 1 d .
O2 O 0.3063(3) 0.2140(3) 0.1985(2) 0.0339(12) Uani 1 d .
O3 O 0.4525(3) 0.1676(3) 0.3119(2) 0.0336(12) Uani 1 d .
O4 O 0.5724(3) 0.3211(3) 0.3127(2) 0.0351(12) Uani 1 d .
O5 O 0.6381(3) 0.4634(3) 0.2437(2) 0.0328(12) Uani 1 d .
O6 O 0.2427(3) 0.3555(3) 0.1857(2) 0.0372(13) Uani 1 d .
O7 O 0.2788(3) 0.2768(3) 0.0854(2) 0.0342(12) Uani 1 d .
O8 O 0.2413(3) 0.1349(3) 0.3001(2) 0.0339(12) Uani 1 d .
O9 O 0.2956(3) 0.0216(3) 0.2002(2) 0.0296(12) Uani 1 d .
O10 O 0.6466(3) 0.1900(3) 0.3596(2) 0.0371(13) Uani 1 d .
O11 O 0.5603(3) 0.2716(3) 0.4258(2) 0.0294(12) Uani 1 d .
O12 O 0.7514(3) 0.5370(3) 0.1722(2) 0.0385(13) Uani 1 d .
O13 O 0.7627(3) 0.6454(3) 0.2864(2) 0.0330(12) Uani 1 d .
O14 O 0.8391(3) 0.4991(3) 0.3025(2) 0.0375(13) Uani 1 d .
O15 O 0.1402(3) 0.2009(3) 0.3749(2) 0.0322(12) Uani 1 d .
O16 O 0.0337(3) 0.0702(3) 0.2589(2) 0.0381(13) Uani 1 d .
O17 O 0.1602(3) 0.0227(3) 0.3688(2) 0.0384(13) Uani 1 d .
O18 O 0.2310(3) -0.1691(3) 0.1653(2) 0.0332(12) Uani 1 d .
O19 O 0.4209(3) -0.0897(3) 0.2518(2) 0.0312(12) Uani 1 d .
O20 O 0.3677(3) -0.0650(3) 0.1198(2) 0.0303(12) Uani 1 d .
C1 C 0.5141(5) 0.5070(4) 0.3419(3) 0.053(2) Uani 1 d .
H1A H 0.4576(5) 0.4717(4) 0.3547(3) 0.079 Uiso 1 calc R
H1B H 0.4934(5) 0.5590(4) 0.3196(3) 0.079 Uiso 1 calc R
H1C H 0.5770(5) 0.5334(4) 0.3851(3) 0.079 Uiso 1 calc R
C2 C 0.7196(6) 0.4616(5) 0.1113(4) 0.049(2) Uani 1 d U
C3 C 0.7128(6) 0.7178(5) 0.2580(4) 0.044(2) Uani 1 d U
C4 C 0.9498(5) 0.5475(5) 0.3362(4) 0.042(2) Uani 1 d U
C5 C 0.2196(6) 0.2748(5) 0.4292(4) 0.043(2) Uani 1 d U
C6 C -0.0208(6) 0.1079(5) 0.1991(4) 0.043(2) Uani 1 d U
C7 C 0.0992(6) -0.0294(5) 0.4016(4) 0.045(2) Uani 1 d U
C8 C 0.1211(6) -0.1925(5) 0.1249(4) 0.038(2) Uani 1 d U
C9 C 0.4165(6) -0.1221(5) 0.3155(4) 0.038(2) Uani 1 d U
C10 C 0.4097(6) -0.1253(5) 0.0832(4) 0.040(2) Uani 1 d U
C11 C 0.2960(5) 0.2017(5) 0.0389(4) 0.037(2) Uani 1 d U
C12 C 0.2113(6) 0.4407(5) 0.1596(4) 0.043(2) Uani 1 d U
C13 C 0.6980(7) 0.1719(6) 0.3084(5) 0.054(2) Uani 1 d U
C14 C 0.6510(6) 0.3290(5) 0.4891(4) 0.040(2) Uani 1 d U
C21 C 0.6060(6) 0.4455(5) 0.0668(4) 0.078(3) Uani 1 d U
H21A H 0.5636(6) 0.4235(5) 0.0945(4) 0.117 Uiso 1 calc R
H21B H 0.5862(6) 0.3971(5) 0.0237(4) 0.117 Uiso 1 calc R
H21C H 0.5942(6) 0.5054(5) 0.0534(4) 0.117 Uiso 1 calc R
C22 C 0.7415(6) 0.3700(5) 0.1352(4) 0.070(3) Uani 1 d U
H22A H 0.8158(6) 0.3827(5) 0.1640(4) 0.105 Uiso 1 calc R
H22B H 0.7223(6) 0.3199(5) 0.0931(4) 0.105 Uiso 1 calc R
H22C H 0.7003(6) 0.3488(5) 0.1637(4) 0.105 Uiso 1 calc R
C23 C 0.7881(6) 0.4959(5) 0.0698(4) 0.075(3) Uani 1 d U
H23A H 0.8616(6) 0.5059(5) 0.0997(4) 0.112 Uiso 1 calc R
H23B H 0.7774(6) 0.5561(5) 0.0564(4) 0.112 Uiso 1 calc R
H23C H 0.7693(6) 0.4478(5) 0.0266(4) 0.112 Uiso 1 calc R
C24 C 0.7688(5) 0.7658(4) 0.2156(3) 0.055(2) Uani 1 d U
H24A H 0.8424(5) 0.7944(4) 0.2459(3) 0.083 Uiso 1 calc R
H24B H 0.7375(5) 0.8158(4) 0.1977(3) 0.083 Uiso 1 calc R
H24C H 0.7633(5) 0.7188(4) 0.1753(3) 0.083 Uiso 1 calc R
C25 C 0.7284(6) 0.7867(5) 0.3260(4) 0.072(3) Uani 1 d U
H25A H 0.6908(6) 0.7533(5) 0.3528(4) 0.108 Uiso 1 calc R
H25B H 0.7015(6) 0.8409(5) 0.3129(4) 0.108 Uiso 1 calc R
H25C H 0.8029(6) 0.8099(5) 0.3556(4) 0.108 Uiso 1 calc R
C26 C 0.5972(5) 0.6714(5) 0.2144(4) 0.078(3) Uani 1 d U
H26A H 0.5640(5) 0.6409(5) 0.2446(4) 0.117 Uiso 1 calc R
H26B H 0.5897(5) 0.6232(5) 0.1741(4) 0.117 Uiso 1 calc R
H26C H 0.5638(5) 0.7202(5) 0.1965(4) 0.117 Uiso 1 calc R
C27 C 1.0020(5) 0.4654(4) 0.3472(4) 0.074(3) Uani 1 d U
H27A H 0.9889(5) 0.4272(4) 0.3007(4) 0.110 Uiso 1 calc R
H27B H 0.9729(5) 0.4249(4) 0.3749(4) 0.110 Uiso 1 calc R
H27C H 1.0773(5) 0.4920(4) 0.3730(4) 0.110 Uiso 1 calc R
C28 C 0.9682(5) 0.6077(5) 0.4064(3) 0.057(2) Uani 1 d U
H28A H 0.9413(5) 0.5675(5) 0.4352(3) 0.086 Uiso 1 calc R
H28B H 0.9321(5) 0.6576(5) 0.3981(3) 0.086 Uiso 1 calc R
H28C H 1.0432(5) 0.6372(5) 0.4318(3) 0.086 Uiso 1 calc R
C29 C 0.9897(5) 0.6051(4) 0.2886(4) 0.051(2) Uani 1 d U
H29A H 0.9760(5) 0.5629(4) 0.2435(4) 0.076 Uiso 1 calc R
H29B H 1.0649(5) 0.6346(4) 0.3126(4) 0.076 Uiso 1 calc R
H29C H 0.9538(5) 0.6550(4) 0.2789(4) 0.076 Uiso 1 calc R
C30 C 0.1677(5) 0.3105(4) 0.4782(3) 0.054(2) Uani 1 d U
H30A H 0.1417(5) 0.2582(4) 0.4992(3) 0.080 Uiso 1 calc R
H30B H 0.1093(5) 0.3332(4) 0.4503(3) 0.080 Uiso 1 calc R
H30C H 0.2188(5) 0.3630(4) 0.5162(3) 0.080 Uiso 1 calc R
C31 C 0.3084(5) 0.2380(5) 0.4731(4) 0.062(2) Uani 1 d U
H31A H 0.2812(5) 0.1882(5) 0.4957(4) 0.093 Uiso 1 calc R
H31B H 0.3614(5) 0.2907(5) 0.5100(4) 0.093 Uiso 1 calc R
H31C H 0.3396(5) 0.2113(5) 0.4419(4) 0.093 Uiso 1 calc R
C32 C 0.2621(6) 0.3517(5) 0.3943(4) 0.071(3) Uani 1 d U
H32A H 0.2052(6) 0.3755(5) 0.3660(4) 0.106 Uiso 1 calc R
H32B H 0.2933(6) 0.3249(5) 0.3631(4) 0.106 Uiso 1 calc R
H32C H 0.3152(6) 0.4043(5) 0.4312(4) 0.106 Uiso 1 calc R
C33 C -0.1343(5) 0.0531(5) 0.1748(4) 0.076(3) Uani 1 d U
H33A H -0.1590(5) 0.0629(5) 0.2140(4) 0.115 Uiso 1 calc R
H33B H -0.1420(5) -0.0150(5) 0.1607(4) 0.115 Uiso 1 calc R
H33C H -0.1755(5) 0.0759(5) 0.1341(4) 0.115 Uiso 1 calc R
C34 C 0.0189(5) 0.0943(5) 0.1406(4) 0.062(2) Uani 1 d U
H34A H 0.0925(5) 0.1303(5) 0.1573(4) 0.093 Uiso 1 calc R
H34B H -0.0216(5) 0.1173(5) 0.0997(4) 0.093 Uiso 1 calc R
H34C H 0.0119(5) 0.0263(5) 0.1263(4) 0.093 Uiso 1 calc R
C35 C -0.0068(6) 0.2133(5) 0.2224(4) 0.086(3) Uani 1 d U
H35A H -0.0328(6) 0.2228(5) 0.2609(4) 0.129 Uiso 1 calc R
H35B H -0.0459(6) 0.2378(5) 0.1818(4) 0.129 Uiso 1 calc R
H35C H 0.0674(6) 0.2476(5) 0.2394(4) 0.129 Uiso 1 calc R
C36 C 0.1681(6) -0.0234(5) 0.4783(4) 0.081(3) Uani 1 d U
H36A H 0.1921(6) 0.0430(5) 0.5042(4) 0.121 Uiso 1 calc R
H36B H 0.2285(6) -0.0463(5) 0.4793(4) 0.121 Uiso 1 calc R
H36C H 0.1283(6) -0.0631(5) 0.5011(4) 0.121 Uiso 1 calc R
C37 C 0.0035(5) 0.0042(5) 0.3996(4) 0.066(2) Uani 1 d U
H37A H -0.0408(5) 0.0003(5) 0.3500(4) 0.099 Uiso 1 calc R
H37B H 0.0260(5) 0.0704(5) 0.4256(4) 0.099 Uiso 1 calc R
H37C H -0.0360(5) -0.0365(5) 0.4220(4) 0.099 Uiso 1 calc R
C38 C 0.0628(5) -0.1327(5) 0.3625(4) 0.078(3) Uani 1 d U
H38A H 0.0182(5) -0.1375(5) 0.3128(4) 0.117 Uiso 1 calc R
H38B H 0.0233(5) -0.1721(5) 0.3856(4) 0.117 Uiso 1 calc R
H38C H 0.1235(5) -0.1553(5) 0.3638(4) 0.117 Uiso 1 calc R
C39 C 0.0827(5) -0.3020(4) 0.1029(4) 0.071(3) Uani 1 d U
H39A H 0.0977(5) -0.3298(4) 0.1457(4) 0.106 Uiso 1 calc R
H39B H 0.1186(5) -0.3244(4) 0.0734(4) 0.106 Uiso 1 calc R
H39C H 0.0074(5) -0.3215(4) 0.0756(4) 0.106 Uiso 1 calc R
C40 C 0.0677(5) -0.1586(5) 0.1733(3) 0.057(2) Uani 1 d U
H40A H 0.0833(5) -0.1884(5) 0.2151(3) 0.085 Uiso 1 calc R
H40B H -0.0078(5) -0.1767(5) 0.1470(3) 0.085 Uiso 1 calc R
H40C H 0.0936(5) -0.0891(5) 0.1888(3) 0.085 Uiso 1 calc R
C41 C 0.0990(5) -0.1481(5) 0.0599(4) 0.053(2) Uani 1 d U
H41A H 0.1339(5) -0.1708(5) 0.0298(4) 0.080 Uiso 1 calc R
H41B H 0.1250(5) -0.0784(5) 0.0748(4) 0.080 Uiso 1 calc R
H41C H 0.0236(5) -0.1661(5) 0.0329(4) 0.080 Uiso 1 calc R
C42 C 0.5262(5) -0.0843(5) 0.3723(4) 0.065(2) Uani 1 d U
H42A H 0.5747(5) -0.1101(5) 0.3561(4) 0.097 Uiso 1 calc R
H42B H 0.5266(5) -0.1040(5) 0.4169(4) 0.097 Uiso 1 calc R
H42C H 0.5478(5) -0.0145(5) 0.3803(4) 0.097 Uiso 1 calc R
C43 C 0.3441(5) -0.0808(5) 0.3423(3) 0.053(2) Uani 1 d U
H43A H 0.2729(5) -0.1041(5) 0.3066(3) 0.079 Uiso 1 calc R
H43B H 0.3668(5) -0.0110(5) 0.3504(3) 0.079 Uiso 1 calc R
H43C H 0.3456(5) -0.1006(5) 0.3870(3) 0.079 Uiso 1 calc R
C44 C 0.3814(5) -0.2318(5) 0.2999(4) 0.064(2) Uani 1 d U
H44A H 0.4294(5) -0.2568(5) 0.2827(4) 0.095 Uiso 1 calc R
H44B H 0.3108(5) -0.2545(5) 0.2634(4) 0.095 Uiso 1 calc R
H44C H 0.3815(5) -0.2541(5) 0.3436(4) 0.095 Uiso 1 calc R
C45 C 0.3696(5) -0.2310(4) 0.0853(3) 0.052(2) Uani 1 d U
H45A H 0.3912(5) -0.2390(4) 0.1349(3) 0.077 Uiso 1 calc R
H45B H 0.3988(5) -0.2699(4) 0.0593(3) 0.077 Uiso 1 calc R
H45C H 0.2933(5) -0.2513(4) 0.0630(3) 0.077 Uiso 1 calc R
C46 C 0.3771(5) -0.1106(5) 0.0061(4) 0.058(2) Uani 1 d U
H46A H 0.3010(5) -0.1319(5) -0.0169(4) 0.087 Uiso 1 calc R
H46B H 0.4078(5) -0.1477(5) -0.0199(4) 0.087 Uiso 1 calc R
H46C H 0.4018(5) -0.0428(5) 0.0059(4) 0.087 Uiso 1 calc R
C47 C 0.5289(5) -0.0920(5) 0.1194(4) 0.061(2) Uani 1 d U
H47A H 0.5497(5) -0.1014(5) 0.1687(4) 0.092 Uiso 1 calc R
H47B H 0.5536(5) -0.0241(5) 0.1192(4) 0.092 Uiso 1 calc R
H47C H 0.5596(5) -0.1291(5) 0.0933(4) 0.092 Uiso 1 calc R
C50 C 0.2138(5) 0.1106(5) 0.0281(4) 0.064(2) Uani 1 d U
H50A H 0.2251(5) 0.0898(5) 0.0736(4) 0.097 Uiso 1 calc R
H50B H 0.2183(5) 0.0612(5) -0.0065(4) 0.097 Uiso 1 calc R
H50C H 0.1447(5) 0.1216(5) 0.0101(4) 0.097 Uiso 1 calc R
C51 C 0.2836(6) 0.2373(5) -0.0279(4) 0.073(3) Uani 1 d U
H51A H 0.3386(6) 0.2965(5) -0.0183(4) 0.110 Uiso 1 calc R
H51B H 0.2152(6) 0.2497(5) -0.0465(4) 0.110 Uiso 1 calc R
H51C H 0.2888(6) 0.1893(5) -0.0631(4) 0.110 Uiso 1 calc R
C52 C 0.4065(5) 0.1905(5) 0.0741(4) 0.058(2) Uani 1 d U
H52A H 0.4124(5) 0.1669(5) 0.1182(4) 0.087 Uiso 1 calc R
H52B H 0.4579(5) 0.2525(5) 0.0852(4) 0.087 Uiso 1 calc R
H52C H 0.4194(5) 0.1450(5) 0.0413(4) 0.087 Uiso 1 calc R
C53 C 0.1133(5) 0.4003(5) 0.0935(4) 0.064(2) Uani 1 d U
H53A H 0.0603(5) 0.3578(5) 0.1055(4) 0.096 Uiso 1 calc R
H53B H 0.1292(5) 0.3643(5) 0.0569(4) 0.096 Uiso 1 calc R
H53C H 0.0869(5) 0.4526(5) 0.0754(4) 0.096 Uiso 1 calc R
C54 C 0.2955(5) 0.5062(4) 0.1453(4) 0.056(2) Uani 1 d U
H54A H 0.3572(5) 0.5305(4) 0.1895(4) 0.084 Uiso 1 calc R
H54B H 0.2713(5) 0.5597(4) 0.1278(4) 0.084 Uiso 1 calc R
H54C H 0.3136(5) 0.4714(4) 0.1093(4) 0.084 Uiso 1 calc R
C55 C 0.1902(5) 0.4871(5) 0.2221(4) 0.065(2) Uani 1 d U
H55A H 0.1345(5) 0.4422(5) 0.2299(4) 0.097 Uiso 1 calc R
H55B H 0.1687(5) 0.5447(5) 0.2114(4) 0.097 Uiso 1 calc R
H55C H 0.2538(5) 0.5044(5) 0.2651(4) 0.097 Uiso 1 calc R
C56 C 0.6237(6) 0.1513(5) 0.2325(4) 0.074(3) Uani 1 d U
H56A H 0.5659(6) 0.0950(5) 0.2244(4) 0.112 Uiso 1 calc R
H56B H 0.6602(6) 0.1392(5) 0.2006(4) 0.112 Uiso 1 calc R
H56C H 0.5963(6) 0.2063(5) 0.2229(4) 0.112 Uiso 1 calc R
C57 C 0.7877(5) 0.2572(5) 0.3235(4) 0.076(3) Uani 1 d U
H57A H 0.8347(5) 0.2686(5) 0.3734(4) 0.114 Uiso 1 calc R
H57B H 0.7617(5) 0.3131(5) 0.3146(4) 0.114 Uiso 1 calc R
H57C H 0.8256(5) 0.2460(5) 0.2923(4) 0.114 Uiso 1 calc R
C58 C 0.7289(6) 0.0815(5) 0.3258(4) 0.101(3) Uani 1 d U
H58A H 0.6659(6) 0.0290(5) 0.3144(4) 0.152 Uiso 1 calc R
H58B H 0.7716(6) 0.0925(5) 0.3767(4) 0.152 Uiso 1 calc R
H58C H 0.7689(6) 0.0648(5) 0.2975(4) 0.152 Uiso 1 calc R
C59 C 0.7244(5) 0.4039(4) 0.4708(3) 0.052(2) Uani 1 d U
H59A H 0.7544(5) 0.3728(4) 0.4407(3) 0.078 Uiso 1 calc R
H59B H 0.7804(5) 0.4423(4) 0.5148(3) 0.078 Uiso 1 calc R
H59C H 0.6860(5) 0.4452(4) 0.4451(3) 0.078 Uiso 1 calc R
C60 C 0.6003(5) 0.3710(4) 0.5362(3) 0.053(2) Uani 1 d U
H60A H 0.5537(5) 0.3191(4) 0.5463(3) 0.080 Uiso 1 calc R
H60B H 0.5602(5) 0.4118(4) 0.5114(3) 0.080 Uiso 1 calc R
H60C H 0.6546(5) 0.4089(4) 0.5811(3) 0.080 Uiso 1 calc R
C61 C 0.7045(5) 0.2572(4) 0.5254(3) 0.053(2) Uani 1 d U
H61A H 0.6540(5) 0.2101(4) 0.5363(3) 0.079 Uiso 1 calc R
H61B H 0.7628(5) 0.2913(4) 0.5697(3) 0.079 Uiso 1 calc R
H61C H 0.7307(5) 0.2248(4) 0.4933(3) 0.079 Uiso 1 calc R

loop_
_atom_type_symbol
_atom_type_description
_atom_type_scat_dispersion_real
_atom_type_scat_dispersion_imag
_atom_type_scat_source
C C 0.0033 0.0016 'International Tables Vol C Tables 4.2.6.8 and 6.1.1.4'
Al Al 0.0645 0.0514 'International Tables Vol C Tables 4.2.6.8 and 6.1.1.4'
O O 0.0106 0.0060 'International Tables Vol C Tables 4.2.6.8 and 6.1.1.4'
P P 0.1023 0.0942 'International Tables Vol C Tables 4.2.6.8 and 6.1.1.4'
Si Si 0.0817 0.0704 'International Tables Vol C Tables 4.2.6.8 and 6.1.1.4'
H H 0.0000 0.0000 'International Tables Vol C Tables 4.2.6.8 and 6.1.1.4'

loop_
_geom_angle_atom_site_label_1
_geom_angle_atom_site_label_2
_geom_angle_atom_site_label_3
_geom_angle
O1 P1 O2 113.6(3)
O1 P1 O7 109.7(2)
O2 P1 O7 110.7(3)
O1 P1 O6 111.4(2)
O2 P1 O6 105.6(2)
O7 P1 O6 105.5(2)
O3 P2 O4 113.6(3)
O3 P2 O11 105.3(2)
O4 P2 O11 112.4(2)
O3 P2 O10 110.6(2)
O4 P2 O10 109.8(2)
O11 P2 O10 104.7(2)
O5 Al1 O1 105.0(2)
O5 Al1 O4 106.5(2)
O1 Al1 O4 102.8(2)
O5 Al1 C1 119.5(3)
O1 Al1 C1 111.6(2)
O4 Al1 C1 110.1(2)
O8 Al2 O9 116.3(2)
O8 Al2 O2 107.4(2)
O9 Al2 O2 107.4(2)
O8 Al2 O3 110.4(2)
O9 Al2 O3 110.1(2)
O2 Al2 O3 104.5(2)
O5 Si1 O12 111.6(2)
O5 Si1 O13 114.8(2)
O12 Si1 O13 106.0(2)
O5 Si1 O14 106.9(2)
O12 Si1 O14 111.9(2)
O13 Si1 O14 105.5(2)
O8 Si2 O15 111.4(2)
O8 Si2 O16 113.0(2)
O15 Si2 O16 107.0(2)
O8 Si2 O17 107.3(2)
O15 Si2 O17 110.9(2)
O16 Si2 O17 107.2(2)
O18 Si3 O9 113.0(2)
O18 Si3 O20 112.0(2)
O9 Si3 O20 104.9(2)
O18 Si3 O19 106.0(2)
O9 Si3 O19 113.4(2)
O20 Si3 O19 107.5(2)
P1 O1 Al1 145.9(3)
P1 O2 Al2 164.9(3)
P2 O3 Al2 154.4(3)
P2 O4 Al1 155.4(3)
Si1 O5 Al1 153.3(3)
C12 O6 P1 129.1(4)
C11 O7 P1 129.3(4)
Si2 O8 Al2 161.2(3)
Si3 O9 Al2 149.9(3)
C13 O10 P2 127.4(4)
C14 O11 P2 128.5(4)
C2 O12 Si1 130.4(4)
C3 O13 Si1 130.0(4)
C4 O14 Si1 129.8(4)
C5 O15 Si2 131.6(4)
C6 O16 Si2 134.7(4)
C7 O17 Si2 132.4(4)
C8 O18 Si3 134.2(4)
C9 O19 Si3 128.6(4)
C10 O20 Si3 132.6(4)
O12 C2 C21 110.0(6)
O12 C2 C23 105.2(6)
C21 C2 C23 110.9(7)
O12 C2 C22 110.4(6)
C21 C2 C22 111.4(7)
C23 C2 C22 108.8(6)
O13 C3 C24 108.8(5)
O13 C3 C26 109.7(5)
C24 C3 C26 112.6(7)
O13 C3 C25 102.8(6)
C24 C3 C25 111.2(6)
C26 C3 C25 111.2(6)
O14 C4 C28 108.0(5)
O14 C4 C29 112.2(6)
C28 C4 C29 112.4(6)
O14 C4 C27 104.0(5)
C28 C4 C27 111.0(7)
C29 C4 C27 108.8(6)
O15 C5 C32 108.5(6)
O15 C5 C31 111.8(5)
C32 C5 C31 109.2(6)
O15 C5 C30 105.9(5)
C32 C5 C30 112.8(6)
C31 C5 C30 108.6(6)
O16 C6 C34 110.9(6)
O16 C6 C33 105.8(6)
C34 C6 C33 110.7(6)
O16 C6 C35 110.0(6)
C34 C6 C35 109.1(6)
C33 C6 C35 110.4(6)
O17 C7 C36 108.3(6)
O17 C7 C38 107.0(6)
C36 C7 C38 108.7(6)
O17 C7 C37 114.2(6)
C36 C7 C37 109.7(6)
C38 C7 C37 108.7(6)
O18 C8 C41 111.3(6)
O18 C8 C40 108.5(6)
C41 C8 C40 111.0(5)
O18 C8 C39 106.5(5)
C41 C8 C39 110.5(6)
C40 C8 C39 109.0(6)
O19 C9 C43 110.9(5)
O19 C9 C42 106.7(6)
C43 C9 C42 107.9(6)
O19 C9 C44 109.3(5)
C43 C9 C44 111.0(6)
C42 C9 C44 110.9(6)
O20 C10 C46 107.0(5)
O20 C10 C47 107.9(5)
C46 C10 C47 109.5(6)
O20 C10 C45 111.8(5)
C46 C10 C45 110.6(6)
C47 C10 C45 110.0(6)
C51 C11 O7 104.3(5)
C51 C11 C50 112.3(6)
O7 C11 C50 107.4(5)
C51 C11 C52 111.3(6)
O7 C11 C52 110.0(5)
C50 C11 C52 111.3(6)
C54 C12 O6 112.4(5)
C54 C12 C53 112.4(6)
O6 C12 C53 105.7(6)
C54 C12 C55 111.7(6)
O6 C12 C55 101.5(6)
C53 C12 C55 112.5(6)
O10 C13 C57 107.5(6)
O10 C13 C56 112.0(6)
C57 C13 C56 111.6(6)
O10 C13 C58 101.8(6)
C57 C13 C58 114.6(7)
C56 C13 C58 109.1(7)
O11 C14 C59 112.9(6)
O11 C14 C60 102.9(5)
C59 C14 C60 113.2(6)
O11 C14 C61 106.1(5)
C59 C14 C61 112.3(6)
C60 C14 C61 108.8(6)

loop_
_geom_bond_atom_site_label_1
_geom_bond_atom_site_label_2
_geom_bond_distance
P1 O1 1.498(4)
P1 O2 1.500(4)
P1 O7 1.553(4)
P1 O6 1.569(4)
P2 O3 1.486(4)
P2 O4 1.499(4)
P2 O11 1.552(4)
P2 O10 1.576(4)
Al1 O5 1.709(4)
Al1 O1 1.788(4)
Al1 O4 1.788(4)
Al1 C1 1.956(6)
Al2 O8 1.695(4)
Al2 O9 1.704(4)
Al2 O2 1.766(4)
Al2 O3 1.769(4)
Si1 O5 1.585(4)
Si1 O12 1.617(4)
Si1 O13 1.638(4)
Si1 O14 1.641(4)
Si2 O8 1.587(4)
Si2 O15 1.624(4)
Si2 O16 1.627(4)
Si2 O17 1.634(4)
Si3 O18 1.603(4)
Si3 O9 1.606(4)
Si3 O20 1.622(4)
Si3 O19 1.629(4)
O6 C12 1.508(7)
O7 C11 1.486(6)
O10 C13 1.489(7)
O11 C14 1.479(7)
O12 C2 1.435(7)
O13 C3 1.467(7)
O14 C4 1.453(7)
O15 C5 1.421(7)
O16 C6 1.443(7)
O17 C7 1.409(7)
O18 C8 1.435(7)
O19 C9 1.443(7)
O20 C10 1.439(6)
C2 C21 1.507(9)
C2 C23 1.530(8)
C2 C22 1.537(9)
C3 C24 1.489(8)
C3 C26 1.526(8)
C3 C25 1.537(8)
C4 C28 1.501(8)
C4 C29 1.519(8)
C4 C27 1.544(8)
C5 C32 1.517(8)
C5 C31 1.523(8)
C5 C30 1.534(7)
C6 C34 1.489(8)
C6 C33 1.511(8)
C6 C35 1.515(8)
C7 C36 1.517(9)
C7 C38 1.520(8)
C7 C37 1.530(8)
C8 C41 1.505(8)
C8 C40 1.531(8)
C8 C39 1.539(8)
C9 C43 1.513(7)
C9 C42 1.524(8)
C9 C44 1.539(8)
C10 C46 1.532(8)
C10 C47 1.534(8)
C10 C45 1.539(8)
C11 C51 1.477(8)
C11 C50 1.505(8)
C11 C52 1.541(8)
C12 C54 1.489(8)
C12 C53 1.513(8)
C12 C55 1.522(8)
C13 C57 1.492(9)
C13 C56 1.498(9)
C13 C58 1.526(9)
C14 C59 1.507(8)
C14 C60 1.528(7)
C14 C61 1.540(8)

loop_
_geom_torsion_atom_site_label_1
_geom_torsion_atom_site_label_2
_geom_torsion_atom_site_label_3
_geom_torsion_atom_site_label_4
_geom_torsion
O2 P1 O1 Al1 -46.1(5)
O7 P1 O1 Al1 -170.5(4)
O6 P1 O1 Al1 73.0(5)
O5 Al1 O1 P1 168.8(4)
O4 Al1 O1 P1 57.6(5)
C1 Al1 O1 P1 -60.3(5)
O1 P1 O2 Al2 27.7(11)
O7 P1 O2 Al2 151.6(10)
O6 P1 O2 Al2 -94.7(10)
O8 Al2 O2 P1 93.0(10)
O9 Al2 O2 P1 -141.2(10)
O3 Al2 O2 P1 -24.2(11)
O4 P2 O3 Al2 -22.8(7)
O11 P2 O3 Al2 100.6(7)
O10 P2 O3 Al2 -146.8(6)
O8 Al2 O3 P2 -95.3(7)
O9 Al2 O3 P2 135.0(6)
O2 Al2 O3 P2 19.9(7)
O3 P2 O4 Al1 56.5(8)
O11 P2 O4 Al1 -62.9(8)
O10 P2 O4 Al1 -179.0(7)
O5 Al1 O4 P2 -179.6(7)
O1 Al1 O4 P2 -69.5(8)
C1 Al1 O4 P2 49.5(8)
O12 Si1 O5 Al1 -159.8(5)
O13 Si1 O5 Al1 -39.1(7)
O14 Si1 O5 Al1 77.5(6)
O1 Al1 O5 Si1 153.8(5)
O4 Al1 O5 Si1 -97.6(6)
C1 Al1 O5 Si1 27.8(7)
O1 P1 O6 C12 65.7(6)
O2 P1 O6 C12 -170.6(6)
O7 P1 O6 C12 -53.3(6)
O1 P1 O7 C11 82.1(5)
O2 P1 O7 C11 -44.1(6)
O6 P1 O7 C11 -157.8(5)
O15 Si2 O8 Al2 -162.5(8)
O16 Si2 O8 Al2 -41.9(10)
O17 Si2 O8 Al2 76.0(9)
O9 Al2 O8 Si2 -15.2(10)
O2 Al2 O8 Si2 105.1(9)
O3 Al2 O8 Si2 -141.6(8)
O18 Si3 O9 Al2 128.7(5)
O20 Si3 O9 Al2 -109.0(5)
O19 Si3 O9 Al2 8.1(6)
O8 Al2 O9 Si3 -105.4(5)
O2 Al2 O9 Si3 134.3(5)
O3 Al2 O9 Si3 21.0(6)
O3 P2 O10 C13 86.7(6)
O4 P2 O10 C13 -39.4(6)
O11 P2 O10 C13 -160.2(5)
O3 P2 O11 C14 168.5(5)
O4 P2 O11 C14 -67.3(5)
O10 P2 O11 C14 51.8(5)
O5 Si1 O12 C2 -39.0(6)
O13 Si1 O12 C2 -164.6(5)
O14 Si1 O12 C2 80.8(6)
O5 Si1 O13 C3 -73.2(6)
O12 Si1 O13 C3 50.4(6)
O14 Si1 O13 C3 169.3(5)
O5 Si1 O14 C4 -167.6(5)
O12 Si1 O14 C4 70.0(6)
O13 Si1 O14 C4 -44.9(6)
O8 Si2 O15 C5 -39.7(6)
O16 Si2 O15 C5 -163.8(6)
O17 Si2 O15 C5 79.7(6)
O8 Si2 O16 C6 -57.0(6)
O15 Si2 O16 C6 66.1(6)
O17 Si2 O16 C6 -175.0(5)
O8 Si2 O17 C7 -178.6(6)
O15 Si2 O17 C7 59.5(6)
O16 Si2 O17 C7 -57.0(6)
O9 Si3 O18 C8 38.0(6)
O20 Si3 O18 C8 -80.2(6)
O19 Si3 O18 C8 162.8(5)
O18 Si3 O19 C9 -45.4(5)
O9 Si3 O19 C9 79.1(5)
O20 Si3 O19 C9 -165.4(5)
O18 Si3 O20 C10 -59.6(6)
O9 Si3 O20 C10 177.5(5)
O19 Si3 O20 C10 56.5(6)
Si1 O12 C2 C21 85.6(7)
Si1 O12 C2 C23 -154.9(4)
Si1 O12 C2 C22 -37.7(9)
Si1 O13 C3 C24 -85.3(7)
Si1 O13 C3 C26 38.4(8)
Si1 O13 C3 C25 156.7(4)
Si1 O14 C4 C28 88.2(7)
Si1 O14 C4 C29 -36.3(8)
Si1 O14 C4 C27 -153.7(5)
Si2 O15 C5 C32 84.6(7)
Si2 O15 C5 C31 -36.0(9)
Si2 O15 C5 C30 -154.0(4)
Si2 O16 C6 C34 80.4(7)
Si2 O16 C6 C33 -159.6(4)
Si2 O16 C6 C35 -40.4(8)
Si2 O17 C7 C36 -126.3(6)
Si2 O17 C7 C38 116.7(6)
Si2 O17 C7 C37 -3.7(10)
Si3 O18 C8 C41 37.8(8)
Si3 O18 C8 C40 -84.7(7)
Si3 O18 C8 C39 158.2(4)
Si3 O19 C9 C43 -39.6(8)
Si3 O19 C9 C42 -156.9(4)
Si3 O19 C9 C44 83.1(6)
Si3 O20 C10 C46 148.3(5)
Si3 O20 C10 C47 -94.0(6)
Si3 O20 C10 C45 27.0(8)
P1 O7 C11 C51 -154.9(5)
P1 O7 C11 C50 85.7(6)
P1 O7 C11 C52 -35.5(8)
P1 O6 C12 C54 -30.7(9)
P1 O6 C12 C53 92.2(6)
P1 O6 C12 C55 -150.2(5)
P2 O10 C13 C57 89.7(7)
P2 O10 C13 C56 -33.2(9)
P2 O10 C13 C58 -149.6(5)
P2 O11 C14 C59 35.0(7)
P2 O11 C14 C60 157.4(4)
P2 O11 C14 C61 -88.4(6)
